data_7019024
loop_
_publ_author_name
'Tang, Xiao-Yan'
'Yuan, Rong-Xin'
'Chen, Jin-Xiang'
'Zhao, Wei'
'Zheng, Ai-Xia'
'Yu, Miao'
'Li, Hong-Xi'
'Ren, Zhi-Gang'
'Lang, Jian-Ping'

_publ_section_title
;
 Group 12 metal zwitterionic thiolate compounds: preparation and
 structural characterization.
;
_journal_issue 20
_journal_name_full 'Dalton transactions (Cambridge, England : 2003)'
_journal_page_first 6162
_journal_page_last 6172
_journal_paper_doi 10.1039/c2dt30313b
_journal_volume 41
_journal_year 2012
_chemical_formula_moiety 'C54 H78 Hg2 N6 S6, 2(C3 H7 N O), 4(F6 P), 2(H2 O)'
_chemical_formula_sum 'C60 H96 F24 Hg2 N8 O4 P4 S6'
_chemical_formula_weight 2166.93
_chemical_name_systematic
;
?
;
_space_group_IT_number 15
_symmetry_cell_setting monoclinic
_symmetry_space_group_name_Hall '-C 2yc'
_symmetry_space_group_name_H-M 'C 1 2/c 1'
_atom_sites_solution_hydrogens geom
_atom_sites_solution_primary direct
_atom_sites_solution_secondary difmap
_audit_creation_method SHELXL-97
_cell_angle_alpha 90.00
_cell_angle_beta 130.91(3)
_cell_angle_gamma 90.00
_cell_formula_units_Z 4
_cell_length_a 39.285(8)
_cell_length_b 9.6841(19)
_cell_length_c 29.024(6)
_cell_measurement_reflns_used 13576
_cell_measurement_temperature 193(2)
_cell_measurement_theta_max 25.3491
_cell_measurement_theta_min 2.9999
_cell_volume 8345(5)
_computing_cell_refinement 'CrystalClear, Ver. 1.30 (Rigaku/MSC, 2001)'
_computing_data_collection 'CrystalClear, Ver. 1.30 (Rigaku/MSC, 2001)'
_computing_data_reduction 'CrystalStructure, Ver. 3.60 (Rigaku/MSC, 2004)'
_computing_molecular_graphics 'SHELXL-97 (Sheldrick, 1997)'
_computing_publication_material 'SHELXL-97 (Sheldrick, 1997)'
_computing_structure_refinement 'SHELXL-97 (Sheldrick, 1997)'
_computing_structure_solution 'SHELXS-97 (Sheldrick, 1990)'
_diffrn_ambient_temperature 193(2)
_diffrn_measured_fraction_theta_full 0.997
_diffrn_measured_fraction_theta_max 0.997
_diffrn_measurement_device_type 'Rikagu Mercury'
_diffrn_measurement_method \w
_diffrn_radiation_monochromator graphite
_diffrn_radiation_source 'fine-focus sealed tube'
_diffrn_radiation_type MoK\a
_diffrn_radiation_wavelength 0.71073
_diffrn_reflns_av_R_equivalents 0.0583
_diffrn_reflns_av_sigmaI/netI 0.0447
_diffrn_reflns_limit_h_max 47
_diffrn_reflns_limit_h_min -47
_diffrn_reflns_limit_k_max 10
_diffrn_reflns_limit_k_min -11
_diffrn_reflns_limit_l_max 34
_diffrn_reflns_limit_l_min -34
_diffrn_reflns_number 39512
_diffrn_reflns_theta_full 25.35
_diffrn_reflns_theta_max 25.35
_diffrn_reflns_theta_min 3.00
_diffrn_standards_decay_% 0
_diffrn_standards_interval_count 0
_diffrn_standards_interval_time 0
_diffrn_standards_number 0
_exptl_absorpt_coefficient_mu 4.003
_exptl_absorpt_correction_T_max 0.6738
_exptl_absorpt_correction_T_min 0.2970
_exptl_absorpt_correction_type multi-scan
_exptl_absorpt_process_details 'Jacobson, R. (1998) Private Communication.'
_exptl_crystal_colour colorless
_exptl_crystal_density_diffrn 1.725
_exptl_crystal_density_method 'not measured'
_exptl_crystal_description block
_exptl_crystal_F_000 4304
_exptl_crystal_size_max 0.37
_exptl_crystal_size_mid 0.26
_exptl_crystal_size_min 0.10
_refine_diff_density_max 1.232
_refine_diff_density_min -1.341
_refine_diff_density_rms 0.157
_refine_ls_extinction_method none
_refine_ls_goodness_of_fit_ref 1.173
_refine_ls_hydrogen_treatment constr
_refine_ls_matrix_type full
_refine_ls_number_parameters 435
_refine_ls_number_reflns 7627
_refine_ls_number_restraints 3
_refine_ls_restrained_S_all 1.173
_refine_ls_R_factor_all 0.0830
_refine_ls_R_factor_gt 0.0727
_refine_ls_shift/su_max 0.001
_refine_ls_shift/su_mean 0.000
_refine_ls_structure_factor_coef Fsqd
_refine_ls_weighting_details 'calc w=1/[\s^2^(Fo^2^)+(0.0534P)^2^+168.3106P] where P=(Fo^2^+2Fc^2^)/3'
_refine_ls_weighting_scheme calc
_refine_ls_wR_factor_gt 0.1620
_refine_ls_wR_factor_ref 0.1676
_reflns_number_gt 6736
_reflns_number_total 7627
_reflns_threshold_expression >2sigma(I)
_cod_data_source_file c2dt30313b.txt
_cod_data_source_block 8
_cod_original_sg_symbol_H-M 'C 2/c'
_cod_database_code 7019024

loop_
_symmetry_equiv_pos_as_xyz
'x, y, z'
'-x, y, -z+1/2'
'x+1/2, y+1/2, z'
'-x+1/2, y+1/2, -z+1/2'
'-x, -y, -z'
'x, -y, z-1/2'
'-x+1/2, -y+1/2, -z'
'x+1/2, -y+1/2, z-1/2'

loop_
_atom_site_label
_atom_site_type_symbol
_atom_site_fract_x
_atom_site_fract_y
_atom_site_fract_z
_atom_site_U_iso_or_equiv
_atom_site_adp_type
_atom_site_occupancy
_atom_site_symmetry_multiplicity
_atom_site_calc_flag
_atom_site_refinement_flags
Hg1 Hg 0.057191(12) 0.40331(4) 0.299870(17) 0.04208(15) Uani 1 1 d .
S1 S 0.00407(8) 0.4302(2) 0.32352(10) 0.0352(5) Uani 1 1 d .
S2 S 0.06029(8) 0.1482(3) 0.30047(10) 0.0379(5) Uani 1 1 d .
S3 S 0.10912(8) 0.5919(3) 0.33187(12) 0.0430(6) Uani 1 1 d .
N1 N -0.0197(3) 1.0079(8) 0.3768(3) 0.0374(18) Uani 1 1 d .
N2 N 0.2358(4) -0.0106(14) 0.5450(5) 0.085(2) Uani 1 1 d .
N3 N 0.1837(4) 0.5011(13) 0.2066(5) 0.0744(18) Uani 1 1 d .
N4 N 0.1024(4) 0.5404(13) 0.4935(5) 0.0691(17) Uani 1 1 d .
C1 C -0.0034(3) 0.6002(9) 0.3357(4) 0.0318(19) Uani 1 1 d .
C2 C -0.0252(4) 0.6228(10) 0.3573(5) 0.044(2) Uani 1 1 d .
H2 H -0.0369 0.5465 0.3637 0.053 Uiso 1 1 calc R
C3 C -0.0306(4) 0.7562(11) 0.3700(5) 0.046(2) Uani 1 1 d .
H3 H -0.0461 0.7695 0.3846 0.055 Uiso 1 1 calc R
C4 C -0.0138(3) 0.8677(9) 0.3618(4) 0.0319(19) Uani 1 1 d .
C5 C 0.0069(4) 0.8475(10) 0.3386(4) 0.041(2) Uani 1 1 d .
H5 H 0.0174 0.9248 0.3309 0.049 Uiso 1 1 calc R
C6 C 0.0127(4) 0.7165(11) 0.3263(5) 0.044(2) Uani 1 1 d .
H6 H 0.0278 0.7047 0.3112 0.053 Uiso 1 1 calc R
C7 C -0.0090(4) 1.0069(11) 0.4371(4) 0.046(3) Uani 1 1 d .
H7A H -0.0312 0.9499 0.4337 0.068 Uiso 1 1 calc R
H7B H -0.0102 1.1015 0.4481 0.068 Uiso 1 1 calc R
H7C H 0.0212 0.9687 0.4687 0.068 Uiso 1 1 calc R
C8 C -0.0667(4) 1.0558(13) 0.3286(5) 0.068(4) Uani 1 1 d .
H8A H -0.0730 1.0652 0.2900 0.103 Uiso 1 1 calc R
H8B H -0.0707 1.1454 0.3402 0.103 Uiso 1 1 calc R
H8C H -0.0875 0.9884 0.3236 0.103 Uiso 1 1 calc R
C9 C 0.0115(5) 1.1115(10) 0.3831(6) 0.064(4) Uani 1 1 d .
H9A H 0.0428 1.0828 0.4159 0.096 Uiso 1 1 calc R
H9B H 0.0066 1.2022 0.3928 0.096 Uiso 1 1 calc R
H9C H 0.0056 1.1173 0.3447 0.096 Uiso 1 1 calc R
C10 C 0.1114(3) 0.1085(9) 0.3725(4) 0.0297(18) Uani 1 1 d .
C11 C 0.1250(4) -0.0295(11) 0.3842(4) 0.047(3) Uani 1 1 d .
H11 H 0.1064 -0.0971 0.3536 0.057 Uiso 1 1 calc R
C12 C 0.1655(4) -0.0694(10) 0.4402(5) 0.049(3) Uani 1 1 d .
H12 H 0.1749 -0.1631 0.4472 0.058 Uiso 1 1 calc R
C13 C 0.1917(5) 0.0273(18) 0.4850(6) 0.085(2) Uani 1 1 d .
C14 C 0.1789(3) 0.1623(11) 0.4753(5) 0.048(3) Uani 1 1 d .
H14 H 0.1970 0.2289 0.5066 0.057 Uiso 1 1 calc R
C15 C 0.1390(3) 0.2002(10) 0.4189(4) 0.042(2) Uani 1 1 d .
H15 H 0.1304 0.2946 0.4120 0.051 Uiso 1 1 calc R
C16 C 0.2414(5) -0.1600(17) 0.5576(6) 0.085(2) Uani 1 1 d .
H16A H 0.2372 -0.2092 0.5247 0.127 Uiso 1 1 calc R
H16B H 0.2190 -0.1920 0.5602 0.127 Uiso 1 1 calc R
H16C H 0.2717 -0.1782 0.5964 0.127 Uiso 1 1 calc R
C17 C 0.2430(5) 0.0539(17) 0.5964(6) 0.085(2) Uani 1 1 d .
H17A H 0.2721 0.0238 0.6347 0.127 Uiso 1 1 calc R
H17B H 0.2188 0.0264 0.5960 0.127 Uiso 1 1 calc R
H17C H 0.2430 0.1545 0.5930 0.127 Uiso 1 1 calc R
C18 C 0.2723(5) 0.0389(17) 0.5479(6) 0.085(2) Uani 1 1 d .
H18A H 0.2685 0.1381 0.5389 0.127 Uiso 1 1 calc R
H18B H 0.2715 -0.0107 0.5178 0.127 Uiso 1 1 calc R
H18C H 0.3012 0.0227 0.5888 0.127 Uiso 1 1 calc R
C19 C 0.1282(3) 0.5602(10) 0.2929(4) 0.038(2) Uani 1 1 d .
C20 C 0.1300(3) 0.4287(10) 0.2738(5) 0.041(2) Uani 1 1 d .
H20 H 0.1190 0.3512 0.2808 0.049 Uiso 1 1 calc R
C21 C 0.1471(3) 0.4094(10) 0.2453(4) 0.042(2) Uani 1 1 d .
H21 H 0.1482 0.3194 0.2333 0.050 Uiso 1 1 calc R
C22 C 0.1626(3) 0.5203(10) 0.2342(4) 0.040(2) Uani 1 1 d .
C23 C 0.1615(3) 0.6530(10) 0.2524(4) 0.042(2) Uani 1 1 d .
H23 H 0.1726 0.7300 0.2456 0.050 Uiso 1 1 calc R
C24 C 0.1442(3) 0.6698(10) 0.2800(4) 0.043(2) Uani 1 1 d .
H24 H 0.1428 0.7605 0.2911 0.051 Uiso 1 1 calc R
C25 C 0.1661(5) 0.6026(15) 0.1568(6) 0.0744(18) Uani 1 1 d .
H25A H 0.1332 0.5966 0.1265 0.112 Uiso 1 1 calc R
H25B H 0.1785 0.5819 0.1374 0.112 Uiso 1 1 calc R
H25C H 0.1750 0.6961 0.1739 0.112 Uiso 1 1 calc R
C26 C 0.1750(5) 0.3623(16) 0.1787(6) 0.0744(18) Uani 1 1 d .
H26A H 0.1897 0.2915 0.2106 0.112 Uiso 1 1 calc R
H26B H 0.1872 0.3590 0.1581 0.112 Uiso 1 1 calc R
H26C H 0.1425 0.3452 0.1490 0.112 Uiso 1 1 calc R
C27 C 0.2331(5) 0.5168(16) 0.2547(6) 0.0744(18) Uani 1 1 d .
H27A H 0.2399 0.6060 0.2752 0.112 Uiso 1 1 calc R
H27B H 0.2469 0.5128 0.2364 0.112 Uiso 1 1 calc R
H27C H 0.2451 0.4421 0.2846 0.112 Uiso 1 1 calc R
C28 C 0.1065(4) 0.3879(14) 0.4956(6) 0.0691(17) Uani 1 1 d .
H28A H 0.0918 0.3479 0.5097 0.104 Uiso 1 1 calc R
H28B H 0.1384 0.3621 0.5237 0.104 Uiso 1 1 calc R
H28C H 0.0919 0.3530 0.4547 0.104 Uiso 1 1 calc R
C29 C 0.1229(4) 0.6199(15) 0.4750(6) 0.0691(17) Uani 1 1 d .
H29A H 0.1192 0.7187 0.4781 0.104 Uiso 1 1 calc R
H29B H 0.1083 0.5972 0.4328 0.104 Uiso 1 1 calc R
H29C H 0.1551 0.5978 0.5017 0.104 Uiso 1 1 calc R
C30 C 0.0795(4) 0.6017(16) 0.5063(6) 0.0691(17) Uani 1 1 d .
H30A H 0.0765 0.6993 0.5025 0.083 Uiso 1 1 calc R
P1 P 0.36513(10) 0.4964(3) 0.40349(14) 0.0523(7) Uani 1 1 d .
P2 P 0.22733(10) 0.0335(3) 0.35747(14) 0.0494(7) Uani 1 1 d .
F1 F 0.3876(4) 0.5068(13) 0.4721(4) 0.127(4) Uani 1 1 d .
F2 F 0.3427(4) 0.4862(14) 0.3363(4) 0.134(4) Uani 1 1 d .
F3 F 0.3993(3) 0.3812(9) 0.4187(5) 0.109(3) Uani 1 1 d .
F4 F 0.3320(3) 0.3821(8) 0.3938(5) 0.095(3) Uani 1 1 d .
F5 F 0.3307(3) 0.6098(9) 0.3887(5) 0.099(3) Uani 1 1 d .
F6 F 0.3987(3) 0.6097(8) 0.4150(5) 0.094(3) Uani 1 1 d .
F7 F 0.2057(4) 0.1463(9) 0.3698(7) 0.133(4) Uani 1 1 d .
F8 F 0.2727(4) 0.0689(14) 0.4190(6) 0.174(6) Uani 1 1 d .
F9 F 0.2492(5) -0.0776(9) 0.3451(6) 0.130(4) Uani 1 1 d .
F10 F 0.2346(4) 0.1470(9) 0.3267(5) 0.117(4) Uani 1 1 d .
F11 F 0.2172(4) -0.0803(9) 0.3849(5) 0.102(3) Uani 1 1 d .
F12 F 0.1807(4) 0.0012(14) 0.2951(5) 0.182(7) Uani 1 1 d .
O1 O 0.0619(3) 0.5395(8) 0.5227(4) 0.092(3) Uani 1 1 d .
O2 O -0.0104(3) 0.3364(8) 0.4554(4) 0.131(5) Uani 1 1 d RD
H32 H 0.0128 0.3830 0.4684 0.197 Uiso 1 1 d RD
H31 H -0.0344 0.3515 0.4491 0.197 Uiso 1 1 d RD

loop_
_atom_site_aniso_label
_atom_site_aniso_U_11
_atom_site_aniso_U_22
_atom_site_aniso_U_33
_atom_site_aniso_U_23
_atom_site_aniso_U_13
_atom_site_aniso_U_12
Hg1 0.0328(2) 0.0383(2) 0.0442(2) 0.00848(17) 0.02047(19) 0.00293(16)
S1 0.0417(13) 0.0329(12) 0.0319(11) -0.0015(9) 0.0245(11) -0.0006(10)
S2 0.0339(12) 0.0349(12) 0.0296(11) 0.0001(10) 0.0141(10) 0.0056(10)
S3 0.0384(13) 0.0397(13) 0.0508(14) -0.0108(11) 0.0291(12) -0.0063(11)
N1 0.050(5) 0.034(4) 0.037(4) 0.001(3) 0.032(4) 0.009(4)
N2 0.064(4) 0.104(5) 0.043(3) 0.012(3) 0.016(3) 0.030(4)
N3 0.077(4) 0.095(5) 0.062(4) 0.002(3) 0.050(4) 0.006(4)
N4 0.062(4) 0.086(5) 0.054(3) -0.003(3) 0.035(3) 0.007(3)
C1 0.025(4) 0.033(5) 0.030(4) 0.005(4) 0.015(4) 0.000(4)
C2 0.060(6) 0.033(5) 0.063(7) -0.019(5) 0.051(6) -0.021(5)
C3 0.056(6) 0.044(6) 0.065(7) -0.007(5) 0.052(6) -0.003(5)
C4 0.033(5) 0.030(5) 0.025(4) -0.003(4) 0.016(4) 0.002(4)
C5 0.059(6) 0.038(5) 0.049(6) 0.004(4) 0.045(6) 0.005(5)
C6 0.056(6) 0.045(6) 0.048(6) 0.000(5) 0.042(5) 0.007(5)
C7 0.072(7) 0.046(6) 0.040(5) -0.008(5) 0.046(6) -0.002(5)
C8 0.083(9) 0.059(8) 0.050(7) 0.010(6) 0.037(7) 0.038(7)
C9 0.123(11) 0.028(5) 0.094(9) -0.013(6) 0.095(10) -0.009(6)
C10 0.029(4) 0.030(5) 0.028(4) 0.000(4) 0.018(4) 0.002(4)
C11 0.047(6) 0.039(6) 0.031(5) 0.000(4) 0.015(5) 0.006(5)
C12 0.054(6) 0.034(5) 0.042(6) 0.001(4) 0.024(5) 0.014(5)
C13 0.064(4) 0.104(5) 0.043(3) 0.012(3) 0.016(3) 0.030(4)
C14 0.045(6) 0.037(5) 0.038(5) -0.005(4) 0.017(5) 0.009(5)
C15 0.040(5) 0.030(5) 0.033(5) 0.000(4) 0.014(4) 0.013(4)
C16 0.064(4) 0.104(5) 0.043(3) 0.012(3) 0.016(3) 0.030(4)
C17 0.064(4) 0.104(5) 0.043(3) 0.012(3) 0.016(3) 0.030(4)
C18 0.064(4) 0.104(5) 0.043(3) 0.012(3) 0.016(3) 0.030(4)
C19 0.020(4) 0.038(5) 0.037(5) -0.006(4) 0.011(4) 0.002(4)
C20 0.037(5) 0.030(5) 0.053(6) -0.003(4) 0.029(5) -0.007(4)
C21 0.040(5) 0.035(5) 0.047(6) -0.007(4) 0.026(5) 0.000(4)
C22 0.032(5) 0.045(6) 0.037(5) -0.002(4) 0.020(4) -0.002(4)
C23 0.042(6) 0.033(5) 0.041(5) -0.002(4) 0.023(5) -0.005(4)
C24 0.039(5) 0.037(5) 0.041(5) 0.001(4) 0.021(5) -0.004(4)
C25 0.077(4) 0.095(5) 0.062(4) 0.002(3) 0.050(4) 0.006(4)
C26 0.077(4) 0.095(5) 0.062(4) 0.002(3) 0.050(4) 0.006(4)
C27 0.077(4) 0.095(5) 0.062(4) 0.002(3) 0.050(4) 0.006(4)
C28 0.062(4) 0.086(5) 0.054(3) -0.003(3) 0.035(3) 0.007(3)
C29 0.062(4) 0.086(5) 0.054(3) -0.003(3) 0.035(3) 0.007(3)
C30 0.062(4) 0.086(5) 0.054(3) -0.003(3) 0.035(3) 0.007(3)
P1 0.0388(15) 0.0590(18) 0.0560(17) -0.0032(14) 0.0297(14) 0.0003(13)
P2 0.0580(18) 0.0431(15) 0.0526(17) -0.0102(13) 0.0385(15) -0.0091(13)
F1 0.132(9) 0.173(11) 0.062(5) 0.002(6) 0.058(6) 0.003(8)
F2 0.147(10) 0.182(12) 0.075(6) -0.011(7) 0.072(7) -0.010(9)
F3 0.075(5) 0.066(5) 0.192(10) 0.004(6) 0.090(7) 0.009(4)
F4 0.086(6) 0.066(5) 0.165(9) -0.013(5) 0.096(6) -0.010(4)
F5 0.084(6) 0.080(6) 0.161(9) 0.036(6) 0.092(6) 0.031(5)
F6 0.081(5) 0.066(5) 0.154(8) -0.004(5) 0.085(6) -0.013(4)
F7 0.185(11) 0.062(5) 0.257(14) 0.004(7) 0.190(12) 0.017(6)
F8 0.090(8) 0.159(12) 0.113(9) -0.041(8) -0.004(6) -0.005(7)
F9 0.228(13) 0.066(6) 0.233(13) 0.007(7) 0.210(12) 0.020(7)
F10 0.207(11) 0.064(5) 0.172(10) 0.012(6) 0.165(10) -0.002(6)
F11 0.161(9) 0.069(5) 0.140(8) 0.012(5) 0.126(8) -0.002(6)
F12 0.134(10) 0.146(11) 0.091(8) 0.003(7) -0.001(7) -0.048(9)
O1 0.103(8) 0.078(7) 0.150(10) -0.028(7) 0.107(8) -0.011(6)
O2 0.174(12) 0.072(7) 0.252(16) -0.079(9) 0.185(13) -0.054(8)

loop_
_atom_type_symbol
_atom_type_description
_atom_type_scat_dispersion_real
_atom_type_scat_dispersion_imag
_atom_type_scat_source
C C 0.0033 0.0016 'International Tables Vol C Tables 4.2.6.8 and 6.1.1.4'
H H 0.0000 0.0000 'International Tables Vol C Tables 4.2.6.8 and 6.1.1.4'
N N 0.0061 0.0033 'International Tables Vol C Tables 4.2.6.8 and 6.1.1.4'
F F 0.0171 0.0103 'International Tables Vol C Tables 4.2.6.8 and 6.1.1.4'
P P 0.1023 0.0942 'International Tables Vol C Tables 4.2.6.8 and 6.1.1.4'
S S 0.1246 0.1234 'International Tables Vol C Tables 4.2.6.8 and 6.1.1.4'
Hg Hg -2.3894 9.2266 'International Tables Vol C Tables 4.2.6.8 and 6.1.1.4'
O O 0.0106 0.0060 'International Tables Vol C Tables 4.2.6.8 and 6.1.1.4'

loop_
_geom_angle_atom_site_label_1
_geom_angle_atom_site_label_2
_geom_angle_atom_site_label_3
_geom_angle
_geom_angle_site_symmetry_1
_geom_angle_site_symmetry_3
S3 Hg1 S2 136.45(8) . .
S3 Hg1 S1 116.27(8) . .
S2 Hg1 S1 98.18(8) . .
S3 Hg1 S1 103.26(9) . 2
S2 Hg1 S1 95.85(7) . 2
S1 Hg1 S1 99.61(7) . 2
S3 Hg1 Hg1 129.65(6) . 2
S2 Hg1 Hg1 92.15(5) . 2
S1 Hg1 Hg1 51.89(5) . 2
S1 Hg1 Hg1 48.83(6) 2 2
C1 S1 Hg1 114.6(3) . .
C1 S1 Hg1 103.6(3) . 2
Hg1 S1 Hg1 79.28(7) . 2
C10 S2 Hg1 104.0(3) . .
C19 S3 Hg1 103.3(3) . .
C8 N1 C4 110.1(8) . .
C8 N1 C9 108.6(9) . .
C4 N1 C9 112.0(7) . .
C8 N1 C7 108.9(8) . .
C4 N1 C7 110.8(7) . .
C9 N1 C7 106.2(8) . .
C18 N2 C17 105.9(12) . .
C18 N2 C16 109.1(12) . .
C17 N2 C16 105.6(12) . .
C18 N2 C13 109.4(12) . .
C17 N2 C13 112.8(11) . .
C16 N2 C13 113.8(12) . .
C27 N3 C26 107.3(11) . .
C27 N3 C25 109.7(11) . .
C26 N3 C25 105.8(10) . .
C27 N3 C22 109.1(9) . .
C26 N3 C22 113.2(10) . .
C25 N3 C22 111.6(10) . .
C30 N4 C29 120.8(13) . .
C30 N4 C28 121.0(13) . .
C29 N4 C28 118.2(11) . .
C2 C1 C6 117.1(9) . .
C2 C1 S1 118.7(7) . .
C6 C1 S1 124.2(7) . .
C1 C2 C3 121.2(9) . .
C1 C2 H2 119.4 . .
C3 C2 H2 119.4 . .
C4 C3 C2 120.6(9) . .
C4 C3 H3 119.7 . .
C2 C3 H3 119.7 . .
C5 C4 C3 119.0(9) . .
C5 C4 N1 122.0(8) . .
C3 C4 N1 119.0(8) . .
C4 C5 C6 120.8(9) . .
C4 C5 H5 119.6 . .
C6 C5 H5 119.6 . .
C5 C6 C1 121.2(9) . .
C5 C6 H6 119.4 . .
C1 C6 H6 119.4 . .
N1 C7 H7A 109.5 . .
N1 C7 H7B 109.5 . .
H7A C7 H7B 109.5 . .
N1 C7 H7C 109.5 . .
H7A C7 H7C 109.5 . .
H7B C7 H7C 109.5 . .
N1 C8 H8A 109.5 . .
N1 C8 H8B 109.5 . .
H8A C8 H8B 109.5 . .
N1 C8 H8C 109.5 . .
H8A C8 H8C 109.5 . .
H8B C8 H8C 109.5 . .
N1 C9 H9A 109.5 . .
N1 C9 H9B 109.5 . .
H9A C9 H9B 109.5 . .
N1 C9 H9C 109.5 . .
H9A C9 H9C 109.5 . .
H9B C9 H9C 109.5 . .
C15 C10 C11 116.9(8) . .
C15 C10 S2 125.8(7) . .
C11 C10 S2 117.3(7) . .
C12 C11 C10 120.8(9) . .
C12 C11 H11 119.6 . .
C10 C11 H11 119.6 . .
C13 C12 C11 119.6(10) . .
C13 C12 H12 120.2 . .
C11 C12 H12 120.2 . .
C14 C13 C12 120.8(11) . .
C14 C13 N2 117.9(13) . .
C12 C13 N2 121.2(13) . .
C13 C14 C15 118.6(10) . .
C13 C14 H14 120.7 . .
C15 C14 H14 120.7 . .
C10 C15 C14 123.2(9) . .
C10 C15 H15 118.4 . .
C14 C15 H15 118.4 . .
N2 C16 H16A 109.5 . .
N2 C16 H16B 109.5 . .
H16A C16 H16B 109.5 . .
N2 C16 H16C 109.5 . .
H16A C16 H16C 109.5 . .
H16B C16 H16C 109.5 . .
N2 C17 H17A 109.4 . .
N2 C17 H17B 109.5 . .
H17A C17 H17B 109.5 . .
N2 C17 H17C 109.5 . .
H17A C17 H17C 109.5 . .
H17B C17 H17C 109.5 . .
N2 C18 H18A 109.6 . .
N2 C18 H18B 109.4 . .
H18A C18 H18B 109.5 . .
N2 C18 H18C 109.4 . .
H18A C18 H18C 109.5 . .
H18B C18 H18C 109.5 . .
C24 C19 C20 115.8(9) . .
C24 C19 S3 119.8(8) . .
C20 C19 S3 124.4(8) . .
C21 C20 C19 121.7(9) . .
C21 C20 H20 119.1 . .
C19 C20 H20 119.1 . .
C22 C21 C20 120.0(9) . .
C22 C21 H21 120.0 . .
C20 C21 H21 120.0 . .
C21 C22 C23 120.1(9) . .
C21 C22 N3 121.0(10) . .
C23 C22 N3 118.8(10) . .
C24 C23 C22 119.0(9) . .
C24 C23 H23 120.5 . .
C22 C23 H23 120.5 . .
C23 C24 C19 123.4(10) . .
C23 C24 H24 118.3 . .
C19 C24 H24 118.3 . .
N3 C25 H25A 109.5 . .
N3 C25 H25B 109.5 . .
H25A C25 H25B 109.5 . .
N3 C25 H25C 109.5 . .
H25A C25 H25C 109.5 . .
H25B C25 H25C 109.5 . .
N3 C26 H26A 109.5 . .
N3 C26 H26B 109.5 . .
H26A C26 H26B 109.5 . .
N3 C26 H26C 109.5 . .
H26A C26 H26C 109.5 . .
H26B C26 H26C 109.5 . .
N3 C27 H27A 109.5 . .
N3 C27 H27B 109.5 . .
H27A C27 H27B 109.5 . .
N3 C27 H27C 109.5 . .
H27A C27 H27C 109.5 . .
H27B C27 H27C 109.5 . .
N4 C28 H28A 109.5 . .
N4 C28 H28B 109.4 . .
H28A C28 H28B 109.5 . .
N4 C28 H28C 109.5 . .
H28A C28 H28C 109.5 . .
H28B C28 H28C 109.5 . .
N4 C29 H29A 109.4 . .
N4 C29 H29B 109.5 . .
H29A C29 H29B 109.5 . .
N4 C29 H29C 109.5 . .
H29A C29 H29C 109.5 . .
H29B C29 H29C 109.5 . .
O1 C30 N4 123.5(14) . .
O1 C30 H30A 118.3 . .
N4 C30 H30A 118.3 . .
F2 P1 F1 179.4(7) . .
F2 P1 F5 91.3(7) . .
F1 P1 F5 88.3(6) . .
F2 P1 F3 89.1(7) . .
F1 P1 F3 91.3(6) . .
F5 P1 F3 178.9(5) . .
F2 P1 F6 91.1(6) . .
F1 P1 F6 89.4(6) . .
F5 P1 F6 91.4(5) . .
F3 P1 F6 89.6(5) . .
F2 P1 F4 90.5(6) . .
F1 P1 F4 89.1(6) . .
F5 P1 F4 88.8(4) . .
F3 P1 F4 90.3(5) . .
F6 P1 F4 178.5(6) . .
F8 P2 F12 178.4(9) . .
F8 P2 F11 93.1(8) . .
F12 P2 F11 87.2(7) . .
F8 P2 F10 90.0(8) . .
F12 P2 F10 89.7(7) . .
F11 P2 F10 176.8(7) . .
F8 P2 F9 91.5(8) . .
F12 P2 F9 90.0(8) . .
F11 P2 F9 89.6(5) . .
F10 P2 F9 91.1(5) . .
F8 P2 F7 88.2(8) . .
F12 P2 F7 90.3(8) . .
F11 P2 F7 91.1(5) . .
F10 P2 F7 88.3(5) . .
F9 P2 F7 179.3(6) . .
H32 O2 H31 135.9 . .

loop_
_geom_bond_atom_site_label_1
_geom_bond_atom_site_label_2
_geom_bond_distance
_geom_bond_site_symmetry_2
Hg1 S3 2.425(3) .
Hg1 S2 2.473(3) .
Hg1 S1 2.602(2) .
Hg1 S1 2.720(3) 2
Hg1 Hg1 3.3961(18) 2
S1 C1 1.748(9) .
S1 Hg1 2.720(3) 2
S2 C10 1.748(9) .
S3 C19 1.748(10) .
N1 C8 1.483(14) .
N1 C4 1.489(11) .
N1 C9 1.500(14) .
N1 C7 1.511(11) .
N2 C18 1.462(19) .
N2 C17 1.464(18) .
N2 C16 1.47(2) .
N2 C13 1.488(15) .
N3 C27 1.478(17) .
N3 C26 1.490(18) .
N3 C25 1.491(17) .
N3 C22 1.494(14) .
N4 C30 1.315(16) .
N4 C29 1.448(17) .
N4 C28 1.482(17) .
C1 C2 1.372(13) .
C1 C6 1.402(13) .
C2 C3 1.398(13) .
C2 H2 0.9500 .
C3 C4 1.366(13) .
C3 H3 0.9500 .
C4 C5 1.367(13) .
C5 C6 1.376(14) .
C5 H5 0.9500 .
C6 H6 0.9500 .
C7 H7A 0.9800 .
C7 H7B 0.9800 .
C7 H7C 0.9800 .
C8 H8A 0.9800 .
C8 H8B 0.9800 .
C8 H8C 0.9800 .
C9 H9A 0.9800 .
C9 H9B 0.9800 .
C9 H9C 0.9800 .
C10 C15 1.365(13) .
C10 C11 1.396(13) .
C11 C12 1.389(14) .
C11 H11 0.9500 .
C12 C13 1.370(18) .
C12 H12 0.9500 .
C13 C14 1.362(18) .
C14 C15 1.382(13) .
C14 H14 0.9500 .
C15 H15 0.9500 .
C16 H16A 0.9800 .
C16 H16B 0.9800 .
C16 H16C 0.9800 .
C17 H17A 0.9800 .
C17 H17B 0.9800 .
C17 H17C 0.9800 .
C18 H18A 0.9800 .
C18 H18B 0.9800 .
C18 H18C 0.9800 .
C19 C24 1.402(14) .
C19 C20 1.407(13) .
C20 C21 1.382(14) .
C20 H20 0.9500 .
C21 C22 1.372(14) .
C21 H21 0.9500 .
C22 C23 1.401(14) .
C23 C24 1.356(14) .
C23 H23 0.9500 .
C24 H24 0.9500 .
C25 H25A 0.9800 .
C25 H25B 0.9800 .
C25 H25C 0.9800 .
C26 H26A 0.9800 .
C26 H26B 0.9800 .
C26 H26C 0.9800 .
C27 H27A 0.9800 .
C27 H27B 0.9800 .
C27 H27C 0.9800 .
C28 H28A 0.9800 .
C28 H28B 0.9800 .
C28 H28C 0.9800 .
C29 H29A 0.9800 .
C29 H29B 0.9800 .
C29 H29C 0.9800 .
C30 O1 1.228(15) .
C30 H30A 0.9500 .
P1 F2 1.530(10) .
P1 F1 1.567(9) .
P1 F5 1.568(8) .
P1 F3 1.569(8) .
P1 F6 1.575(8) .
P1 F4 1.588(8) .
P2 F8 1.521(10) .
P2 F12 1.546(10) .
P2 F11 1.555(8) .
P2 F10 1.556(8) .
P2 F9 1.559(9) .
P2 F7 1.562(9) .
O2 H32 0.8499 .
O2 H31 0.8500 .

loop_
_geom_hbond_atom_site_label_D
_geom_hbond_atom_site_label_H
_geom_hbond_atom_site_label_A
_geom_hbond_distance_DH
_geom_hbond_distance_HA
_geom_hbond_distance_DA
_geom_hbond_angle_DHA
_geom_hbond_site_symmetry_A
O2 H31 O1 0.85 2.03 2.763(13) 144.6 5_566
O2 H32 O1 0.85 2.13 2.911 153.5 .
C7 H7B O2 0.98 2.28 3.240(13) 164.5 1_565
C16 H16C F11 0.98 2.38 2.863(17) 110.0 7_546
C17 H17B F4 0.98 2.37 3.200(17) 141.9 7_556
C17 H17C F7 0.98 2.47 3.30(2) 141.9 7_556
C18 H18C S3 0.98 2.88 3.768(13) 150.7 7_556
C25 H25C F4 0.98 2.54 3.104(17) 116.2 4
C28 H28A O1 0.98 2.36 2.766(15) 104.3 .
